data_4025081
loop_
_publ_author_name
'Gary J. Richards'
'Jonathan P. Hill'
'Navaneetha K. Subbaiyan'
'Francis D'Souza'
'Paul A. Karr'
'Mark R. J. Elsegood'
'Simon J. Teat'
'Toshiyuki Mori'
'Katsuhiko Ariga'

_publ_section_title
;
Pyrazinacenes: Aza Analogues of Acenes
;
_journal_name_full 'Journal of Organic Chemistry'
_journal_page_first 8914
_journal_page_last 8923
_journal_paper_doi 10.1021/jo901832n
_journal_volume 74
_journal_year 2009
_chemical_formula_sum 'C20 H10 N6'
_chemical_formula_weight 334.34
_chemical_name_systematic
; 

 ? 

;
_space_group_IT_number 14
_symmetry_cell_setting monoclinic
_symmetry_space_group_name_Hall '-P 2yn'
_symmetry_space_group_name_H-M 'P 1 21/n 1'
_atom_sites_solution_hydrogens geom
_atom_sites_solution_primary direct
_atom_sites_solution_secondary difmap
_audit_creation_method SHELXL-97
_cell_angle_alpha 90.00
_cell_angle_beta 92.14(3)
_cell_angle_gamma 90.00
_cell_formula_units_Z 4
_cell_length_a 9.0585(18)
_cell_length_b 6.9906(14)
_cell_length_c 25.138(5)
_cell_measurement_reflns_used 1488
_cell_measurement_temperature 160(2)
_cell_measurement_theta_max 27.10
_cell_measurement_theta_min 1.62
_cell_volume 1590.7(5)
_computing_cell_refinement 'Bruker SAINT'
_computing_data_collection 'Bruker SMART Apex'
_computing_data_reduction 'Bruker SAINT'
_computing_molecular_graphics 'Bruker SHELXTL'
_computing_publication_material 'Bruker SHELXTL and local programs'
_computing_structure_refinement 'SHELXL-97 (Sheldrick, 2008)'
_computing_structure_solution 'SHELXS-97 (Sheldrick, 2008)'
_diffrn_ambient_temperature 160(2)
_diffrn_measured_fraction_theta_full 0.922
_diffrn_measured_fraction_theta_max 0.922
_diffrn_measurement_device_type 'Bruker APEX CCD diffractometer'
_diffrn_measurement_method '\w rotation with narrow frames'
_diffrn_radiation_monochromator graphite
_diffrn_radiation_source 'fine-focus sealed tube'
_diffrn_radiation_type MoK\a
_diffrn_radiation_wavelength 0.71073
_diffrn_reflns_av_R_equivalents 0.0308
_diffrn_reflns_av_sigmaI/netI 0.0309
_diffrn_reflns_limit_h_max 11
_diffrn_reflns_limit_h_min -10
_diffrn_reflns_limit_k_max 8
_diffrn_reflns_limit_k_min -8
_diffrn_reflns_limit_l_max 31
_diffrn_reflns_limit_l_min -31
_diffrn_reflns_number 12388
_diffrn_reflns_theta_full 27.14
_diffrn_reflns_theta_max 27.14
_diffrn_reflns_theta_min 1.62
_diffrn_standards_decay_% 0
_diffrn_standards_number 0
_exptl_absorpt_coefficient_mu 0.089
_exptl_absorpt_correction_T_max 0.998
_exptl_absorpt_correction_T_min 0.991
_exptl_absorpt_correction_type multi-scan
_exptl_absorpt_process_details 'SADABS v2008/1, Sheldrick, G.M., (2008)'
_exptl_crystal_colour yellow
_exptl_crystal_density_diffrn 1.396
_exptl_crystal_density_method 'not measured'
_exptl_crystal_description needle
_exptl_crystal_F_000 688
_exptl_crystal_size_max 0.23
_exptl_crystal_size_mid 0.08
_exptl_crystal_size_min 0.02
_refine_diff_density_max 0.328
_refine_diff_density_min -0.363
_refine_diff_density_rms 0.140
_refine_ls_extinction_method none
_refine_ls_goodness_of_fit_ref 1.070
_refine_ls_hydrogen_treatment mixed
_refine_ls_matrix_type full
_refine_ls_number_parameters 275
_refine_ls_number_reflns 3247
_refine_ls_number_restraints 0
_refine_ls_restrained_S_all 1.070
_refine_ls_R_factor_all 0.0628
_refine_ls_R_factor_gt 0.0413
_refine_ls_shift/su_max 0.000
_refine_ls_shift/su_mean 0.000
_refine_ls_structure_factor_coef Fsqd
_refine_ls_weighting_details 'calc w=1/[\s^2^(Fo^2^)+(0.0740P)^2^+0.0000P] where P=(Fo^2^+2Fc^2^)/3'
_refine_ls_weighting_scheme calc
_refine_ls_wR_factor_gt 0.1020
_refine_ls_wR_factor_ref 0.1203
_reflns_number_gt 2447
_reflns_number_total 3247
_reflns_threshold_expression >2sigma(I)
_cod_data_source_file jo901832n_si_002.cif
_cod_data_source_block ph2tan
_cod_original_sg_symbol_H-M P2(1)/n
_cod_database_code 4025081

loop_
_symmetry_equiv_pos_as_xyz
'x, y, z'
'-x+1/2, y+1/2, -z+1/2'
'-x, -y, -z'
'x-1/2, -y-1/2, z-1/2'

loop_
_atom_site_label
_atom_site_type_symbol
_atom_site_fract_x
_atom_site_fract_y
_atom_site_fract_z
_atom_site_U_iso_or_equiv
_atom_site_adp_type
_atom_site_occupancy
_atom_site_symmetry_multiplicity
_atom_site_calc_flag
_atom_site_refinement_flags
_atom_site_disorder_assembly
_atom_site_disorder_group
N4 N 0.28638(13) 0.41855(17) 0.23808(5) 0.0267(3) Uani 1 1 d . . .
N1 N 0.66470(13) 0.58965(17) 0.26307(5) 0.0274(3) Uani 1 1 d . . .
N2 N 0.43661(13) 0.38869(17) 0.31370(5) 0.0260(3) Uani 1 1 d . . .
N3 N 0.52033(13) 0.59814(17) 0.18544(5) 0.0277(3) Uani 1 1 d . . .
C9 C 0.81732(15) 0.5878(2) 0.34295(6) 0.0252(3) Uani 1 1 d . . .
C4 C 0.53459(15) 0.5455(2) 0.23696(6) 0.0252(3) Uani 1 1 d . . .
C3 C 0.41895(15) 0.4534(2) 0.26296(6) 0.0250(3) Uani 1 1 d . . .
C5 C 0.39127(16) 0.5615(2) 0.16127(6) 0.0265(3) Uani 1 1 d . . .
C8 C 0.13709(17) 0.4244(2) 0.15915(6) 0.0307(4) Uani 1 1 d . . .
C7 C 0.37547(16) 0.6116(2) 0.10551(6) 0.0280(3) Uani 1 1 d . . .
C1 C 0.67928(15) 0.5350(2) 0.31299(6) 0.0251(3) Uani 1 1 d . . .
C2 C 0.56499(15) 0.42239(19) 0.33834(6) 0.0249(3) Uani 1 1 d . . .
C10 C 0.81443(17) 0.6637(2) 0.39425(6) 0.0299(4) Uani 1 1 d . . .
C15 C 0.58664(16) 0.33984(19) 0.39220(6) 0.0258(3) Uani 1 1 d . . .
C6 C 0.27417(16) 0.4730(2) 0.18782(6) 0.0261(3) Uani 1 1 d . . .
N5 N 0.36440(15) 0.6478(2) 0.06125(6) 0.0386(4) Uani 1 1 d . . .
C16 C 0.47201(17) 0.3524(2) 0.42741(6) 0.0299(4) Uani 1 1 d . . .
C12 C 1.07793(18) 0.6450(2) 0.40251(7) 0.0331(4) Uani 1 1 d . . .
N6 N 0.03281(16) 0.3748(2) 0.13627(6) 0.0439(4) Uani 1 1 d . . .
C13 C 1.08238(17) 0.5771(2) 0.35097(7) 0.0315(4) Uani 1 1 d . . .
C19 C 0.73025(19) 0.1649(2) 0.45812(7) 0.0356(4) Uani 1 1 d . . .
C20 C 0.71585(17) 0.2437(2) 0.40791(6) 0.0318(4) Uani 1 1 d . . .
C18 C 0.61696(19) 0.1818(2) 0.49316(7) 0.0366(4) Uani 1 1 d . . .
C14 C 0.95313(16) 0.5511(2) 0.32068(6) 0.0270(3) Uani 1 1 d . . .
C11 C 0.94390(17) 0.6931(2) 0.42376(7) 0.0321(4) Uani 1 1 d . . .
C17 C 0.48830(19) 0.2746(2) 0.47768(6) 0.0351(4) Uani 1 1 d . . .
H17 H 0.4085(19) 0.288(2) 0.5014(7) 0.042(5) Uiso 1 1 d . . .
H11 H 0.9402(17) 0.745(2) 0.4586(7) 0.036(4) Uiso 1 1 d . . .
H10 H 0.7211(19) 0.694(2) 0.4096(6) 0.036(4) Uiso 1 1 d . . .
H19 H 0.8185(19) 0.097(2) 0.4690(7) 0.039(5) Uiso 1 1 d . . .
H16 H 0.3836(18) 0.415(2) 0.4167(6) 0.031(4) Uiso 1 1 d . . .
H12 H 1.165(2) 0.662(2) 0.4253(7) 0.038(5) Uiso 1 1 d . . .
H18 H 0.6288(19) 0.126(3) 0.5282(8) 0.047(5) Uiso 1 1 d . . .
H20 H 0.7942(17) 0.229(2) 0.3823(6) 0.031(4) Uiso 1 1 d . . .
H13 H 1.1767(19) 0.544(2) 0.3366(7) 0.038(5) Uiso 1 1 d . . .
H14 H 0.9574(16) 0.503(2) 0.2846(6) 0.027(4) Uiso 1 1 d . . .

loop_
_atom_site_aniso_label
_atom_site_aniso_U_11
_atom_site_aniso_U_22
_atom_site_aniso_U_33
_atom_site_aniso_U_23
_atom_site_aniso_U_13
_atom_site_aniso_U_12
N4 0.0262(7) 0.0281(7) 0.0257(7) -0.0004(5) 0.0007(5) 0.0004(5)
N1 0.0268(6) 0.0300(7) 0.0253(7) -0.0002(5) 0.0009(5) -0.0022(5)
N2 0.0259(6) 0.0293(6) 0.0229(7) 0.0009(5) 0.0020(5) -0.0009(5)
N3 0.0311(7) 0.0282(7) 0.0238(7) 0.0010(5) 0.0014(5) -0.0021(5)
C9 0.0259(7) 0.0245(7) 0.0253(8) 0.0022(6) 0.0006(6) -0.0021(6)
C4 0.0276(8) 0.0247(7) 0.0232(8) 0.0000(6) 0.0009(6) 0.0001(6)
C3 0.0260(7) 0.0246(7) 0.0244(8) -0.0016(6) 0.0015(6) 0.0003(6)
C5 0.0317(8) 0.0239(7) 0.0237(8) -0.0011(6) -0.0007(6) 0.0012(6)
C8 0.0320(9) 0.0315(8) 0.0285(9) 0.0033(6) 0.0011(7) -0.0010(6)
C7 0.0268(8) 0.0288(8) 0.0282(9) 0.0006(6) -0.0008(7) -0.0020(6)
C1 0.0250(7) 0.0262(7) 0.0244(8) -0.0017(6) 0.0037(6) 0.0016(6)
C2 0.0243(7) 0.0252(7) 0.0254(8) -0.0030(6) 0.0031(6) 0.0023(6)
C10 0.0280(8) 0.0328(8) 0.0291(9) -0.0016(7) 0.0035(7) 0.0001(6)
C15 0.0277(8) 0.0254(7) 0.0243(8) -0.0007(6) 0.0002(6) -0.0044(6)
C6 0.0274(8) 0.0250(7) 0.0259(8) -0.0018(6) -0.0014(6) 0.0017(6)
N5 0.0427(8) 0.0435(8) 0.0293(8) 0.0040(6) -0.0021(6) -0.0014(6)
C16 0.0281(8) 0.0322(8) 0.0295(9) 0.0003(7) 0.0013(7) -0.0029(6)
C12 0.0285(8) 0.0299(8) 0.0401(10) 0.0010(7) -0.0073(7) -0.0051(6)
N6 0.0388(9) 0.0481(9) 0.0440(9) 0.0038(7) -0.0093(7) -0.0086(7)
C13 0.0250(8) 0.0281(8) 0.0415(10) 0.0005(7) 0.0038(7) -0.0004(6)
C19 0.0363(9) 0.0347(9) 0.0352(10) 0.0073(7) -0.0077(7) -0.0015(7)
C20 0.0306(8) 0.0338(8) 0.0310(9) 0.0014(7) 0.0033(7) 0.0016(6)
C18 0.0490(10) 0.0354(9) 0.0249(9) 0.0056(7) -0.0063(8) -0.0117(7)
C14 0.0297(8) 0.0252(7) 0.0264(9) -0.0002(6) 0.0047(6) -0.0025(6)
C11 0.0372(9) 0.0328(8) 0.0259(9) -0.0035(7) -0.0027(7) -0.0041(7)
C17 0.0394(9) 0.0397(9) 0.0265(9) 0.0001(7) 0.0070(7) -0.0085(7)

loop_
_atom_type_symbol
_atom_type_description
_atom_type_scat_dispersion_real
_atom_type_scat_dispersion_imag
_atom_type_scat_source
C C 0.0033 0.0016 'International Tables Vol C Tables 4.2.6.8 and 6.1.1.4'
H H 0.0000 0.0000 'International Tables Vol C Tables 4.2.6.8 and 6.1.1.4'
N N 0.0061 0.0033 'International Tables Vol C Tables 4.2.6.8 and 6.1.1.4'

loop_
_geom_angle_atom_site_label_1
_geom_angle_atom_site_label_2
_geom_angle_atom_site_label_3
_geom_angle
_geom_angle_site_symmetry_1
_geom_angle_site_symmetry_3
_geom_angle_publ_flag
C6 N4 C3 115.53(12) . . ?
C1 N1 C4 116.65(12) . . ?
C2 N2 C3 116.93(12) . . ?
C5 N3 C4 116.11(13) . . ?
C14 C9 C10 119.22(14) . . ?
C14 C9 C1 119.37(14) . . ?
C10 C9 C1 121.31(13) . . ?
N3 C4 N1 116.82(13) . . ?
N3 C4 C3 121.57(13) . . ?
N1 C4 C3 121.59(13) . . ?
N4 C3 N2 116.43(12) . . ?
N4 C3 C4 121.92(14) . . ?
N2 C3 C4 121.61(13) . . ?
N3 C5 C6 122.19(13) . . ?
N3 C5 C7 116.87(13) . . ?
C6 C5 C7 120.92(13) . . ?
N6 C8 C6 175.68(17) . . ?
N5 C7 C5 178.62(16) . . ?
N1 C1 C2 121.62(13) . . ?
N1 C1 C9 117.76(13) . . ?
C2 C1 C9 120.60(13) . . ?
N2 C2 C1 121.12(13) . . ?
N2 C2 C15 116.43(12) . . ?
C1 C2 C15 122.45(13) . . ?
C11 C10 C9 120.58(14) . . ?
C16 C15 C20 119.24(14) . . ?
C16 C15 C2 118.77(13) . . ?
C20 C15 C2 121.94(13) . . ?
N4 C6 C5 122.65(13) . . ?
N4 C6 C8 116.55(13) . . ?
C5 C6 C8 120.64(14) . . ?
C17 C16 C15 120.09(15) . . ?
C13 C12 C11 120.10(15) . . ?
C12 C13 C14 120.46(15) . . ?
C20 C19 C18 120.13(16) . . ?
C19 C20 C15 120.12(15) . . ?
C17 C18 C19 120.05(15) . . ?
C13 C14 C9 119.71(15) . . ?
C10 C11 C12 119.73(15) . . ?
C18 C17 C16 120.35(16) . . ?

loop_
_geom_bond_atom_site_label_1
_geom_bond_atom_site_label_2
_geom_bond_distance
_geom_bond_site_symmetry_2
_geom_bond_publ_flag
N4 C6 1.3201(18) . ?
N4 C3 1.3552(18) . ?
N1 C1 1.3135(18) . ?
N1 C4 1.3628(18) . ?
N2 C2 1.3182(18) . ?
N2 C3 1.3572(18) . ?
N3 C5 1.3223(19) . ?
N3 C4 1.3479(18) . ?
C9 C14 1.394(2) . ?
C9 C10 1.396(2) . ?
C9 C1 1.482(2) . ?
C4 C3 1.411(2) . ?
C5 C6 1.417(2) . ?
C5 C7 1.447(2) . ?
C8 N6 1.1414(19) . ?
C8 C6 1.452(2) . ?
C7 N5 1.1418(19) . ?
C1 C2 1.465(2) . ?
C2 C15 1.478(2) . ?
C10 C11 1.380(2) . ?
C15 C16 1.392(2) . ?
C15 C20 1.394(2) . ?
C16 C17 1.378(2) . ?
C12 C13 1.382(2) . ?
C12 C11 1.386(2) . ?
C13 C14 1.385(2) . ?
C19 C20 1.379(2) . ?
C19 C18 1.382(2) . ?
C18 C17 1.377(2) . ?

loop_
_cod_related_entry_id
_cod_related_entry_database
_cod_related_entry_code
1 ChemSpider 30659096
